data_4028350
loop_
_publ_author_name
'Bowen Fang'
'Xingang Xie'
'Changgui Zhao'
'Peng Jing'
'Huilin Li'
'Zhengshen Wang'
'Jixiang Gu'
'Xuegong She'

_publ_contact_author_name
;
;
_publ_section_title
;
 Asymmetric Total Synthesis of Fusarentin 6-Methyl Ether and Its
 Biomimetic Transformation into Fusarentin 6,7-Dimethyl Ether,
 7-O-Demethylmonocerin, and (+)-Monocerin
;
_journal_name_full 'Journal of Organic Chemistry'
_journal_page_first 6338
_journal_page_last 6343
_journal_paper_doi 10.1021/jo400760q
_journal_volume 78
_journal_year 2013
_chemical_absolute_configuration unk
_chemical_formula_moiety 'C15 H18 O6'
_chemical_formula_sum 'C15 H18 O6'
_chemical_formula_weight 294.29
_chemical_name_systematic
;
 ? 
;
_space_group_crystal_system monoclinic
_space_group_IT_number 4
_space_group_name_Hall 'P 2yb'
_space_group_name_H-M_alt 'P 1 21 1'
_symmetry_space_group_name_Hall 'P 2yb'
_symmetry_space_group_name_H-M 'P 1 21 1'
_atom_sites_solution_hydrogens geom
_atom_sites_solution_primary iterative
_atom_sites_solution_secondary difmap
_audit_creation_date 2013-05-03
_audit_creation_method
;
  Olex2 1.2
  (compiled Apr  9 2013 14:06:00, GUI svn.r4458)
;
_cell_angle_alpha 90.00
_cell_angle_beta 104.774(14)
_cell_angle_gamma 90.00
_cell_formula_units_Z 2
_cell_length_a 7.7724(13)
_cell_length_b 7.4170(6)
_cell_length_c 12.6426(13)
_cell_measurement_reflns_used 926
_cell_measurement_temperature 297.10(10)
_cell_measurement_theta_max 24.9340
_cell_measurement_theta_min 3.8550
_cell_volume 704.72(16)
_computing_cell_refinement
;
CrysAlisPro, Agilent Technologies,
Version 1.171.36.28 (release 01-02-2013 CrysAlis171 .NET)
(compiled Feb  1 2013,16:14:44)
;
_computing_data_collection
;
CrysAlisPro, Agilent Technologies,
Version 1.171.36.28 (release 01-02-2013 CrysAlis171 .NET)
(compiled Feb  1 2013,16:14:44)
;
_computing_data_reduction
;
CrysAlisPro, Agilent Technologies,
Version 1.171.36.28 (release 01-02-2013 CrysAlis171 .NET)
(compiled Feb  1 2013,16:14:44)
;
_computing_molecular_graphics
;
O. V. Dolomanov, L. J. Bourhis, R. J. Gildea, J. A. K. Howard and H. Puschmann,
OLEX2: a complete structure solution, refinement and analysis program.
J. Appl. Cryst. (2009). 42, 339-341.
;
_computing_publication_material
;
O. V. Dolomanov, L. J. Bourhis, R. J. Gildea, J. A. K. Howard and H. Puschmann,
OLEX2: a complete structure solution, refinement and analysis program.
J. Appl. Cryst. (2009). 42, 339-341.
;
_computing_structure_refinement
;
SHELXL, G.M. Sheldrick, Acta Cryst.
(2008). A64, 112-122
;
_computing_structure_solution 'SUPERFLIP, J. Appl. Cryst. (2007) 40, 786-790'
_diffrn_ambient_temperature 297.10(10)
_diffrn_detector_area_resol_mean 16.0733
_diffrn_measured_fraction_theta_full 0.9974
_diffrn_measured_fraction_theta_max 0.8913
_diffrn_measurement_details
;
  1 omega  -97.00  -55.00   1.5000    2.0000
omega____ theta____ kappa____ phi______ frames
    -      -19.2137  178.0000 -150.0000 28

  2 omega   -2.00   85.00   1.5000    2.0000
omega____ theta____ kappa____ phi______ frames
    -       22.8075   57.0000  150.0000 58

  3 omega  -10.00   86.00   1.5000    2.0000
omega____ theta____ kappa____ phi______ frames
    -       22.8075   38.0000  -90.0000 64
;
_diffrn_measurement_device_type 'SuperNova, Dual, Cu at zero, Eos'
_diffrn_measurement_method '\w scans'
_diffrn_orient_matrix_UB_11 -0.0561544000
_diffrn_orient_matrix_UB_12 0.0217692000
_diffrn_orient_matrix_UB_13 -0.0520472000
_diffrn_orient_matrix_UB_21 -0.0754867000
_diffrn_orient_matrix_UB_22 -0.0257896000
_diffrn_orient_matrix_UB_23 0.0181975000
_diffrn_orient_matrix_UB_31 -0.0081364000
_diffrn_orient_matrix_UB_32 0.0895243000
_diffrn_orient_matrix_UB_33 0.0179328000
_diffrn_radiation_monochromator mirror
_diffrn_radiation_type 'Mo K\a'
_diffrn_radiation_wavelength 0.7107
_diffrn_reflns_av_R_equivalents 0.0167
_diffrn_reflns_av_unetI/netI 0.0524
_diffrn_reflns_limit_h_max 9
_diffrn_reflns_limit_h_min -9
_diffrn_reflns_limit_k_max 9
_diffrn_reflns_limit_k_min -8
_diffrn_reflns_limit_l_max 6
_diffrn_reflns_limit_l_min -15
_diffrn_reflns_number 2647
_diffrn_reflns_theta_full 25.50
_diffrn_reflns_theta_max 26.02
_diffrn_reflns_theta_min 3.21
_diffrn_source 'SuperNova (Mo) x-ray Source'
_exptl_absorpt_coefficient_mu 0.107
_exptl_absorpt_correction_T_max 1.00000
_exptl_absorpt_correction_T_min 0.82855
_exptl_absorpt_correction_type multi-scan
_exptl_absorpt_process_details
;
CrysAlisPro, Agilent Technologies,
Version 1.171.36.28 (release 01-02-2013 CrysAlis171 .NET)
(compiled Feb  1 2013,16:14:44)
empirical absorption correction using spherical harmonics,
 implemented in SCALE3 ABSPACK scaling algorithm.
;
_exptl_crystal_colour 'clear light colourless'
_exptl_crystal_density_diffrn 1.387
_exptl_crystal_description plate
_exptl_crystal_F_000 312
_exptl_crystal_size_max 0.34
_exptl_crystal_size_mid 0.28
_exptl_crystal_size_min 0.24
_refine_diff_density_max 0.177
_refine_diff_density_min -0.164
_refine_diff_density_rms 0.039
_refine_ls_abs_structure_details 'Flack H D (1983), Acta Cryst. A39, 876-881'
_refine_ls_abs_structure_Flack -0.2(16)
_refine_ls_extinction_coef 0.023(4)
_refine_ls_extinction_expression Fc^*^=kFc[1+0.001xFc^2^\l^3^/sin(2\q)]^-1/4^
_refine_ls_extinction_method SHELXL
_refine_ls_goodness_of_fit_ref 1.055
_refine_ls_hydrogen_treatment mixed
_refine_ls_matrix_type full
_refine_ls_number_parameters 195
_refine_ls_number_reflns 2294
_refine_ls_number_restraints 1
_refine_ls_restrained_S_all 1.054
_refine_ls_R_factor_all 0.0689
_refine_ls_R_factor_gt 0.0475
_refine_ls_shift/su_max 0.000
_refine_ls_shift/su_mean 0.000
_refine_ls_structure_factor_coef Fsqd
_refine_ls_weighting_details 'calc w=1/[\s^2^(Fo^2^)+(0.0448P)^2^+0.0021P] where P=(Fo^2^+2Fc^2^)/3'
_refine_ls_weighting_scheme calc
_refine_ls_wR_factor_gt 0.0989
_refine_ls_wR_factor_ref 0.1137
_reflns_number_gt 1715
_reflns_number_total 2294
_reflns_threshold_expression >2sigma(I)
_cod_data_source_file jo400760q_si_002.cif
_cod_data_source_block fangbw0502
_cod_original_cell_volume 704.73(15)
_cod_database_code 4028350
_reflns_odcompleteness_completeness 99.74
_reflns_odcompleteness_iscentric 1
_reflns_odcompleteness_theta 26.32
_olex2_refinement_description
;
1. Fixed Uiso
 At 1.2 times of:
  All C(H) groups, All C(H,H) groups
 At 1.5 times of:
  All C(H,H,H) groups, All O(H) groups
2.a Ternary CH refined with riding coordinates:
 C8(H8), C9(H9), C11(H11)
2.b Secondary CH2 refined with riding coordinates:
 C10(H10A,H10B), C13(H13A,H13B), C14(H14A,H14B)
2.c Aromatic/amide H refined with riding coordinates:
 C6(H6)
2.d Idealised Me refined as rotating group:
 C12(H12A,H12B,H12C), C15(H15A,H15B,H15C)
2.e Idealised tetrahedral OH refined as rotating group:
 O3(H3), O4(H4)
;

loop_
_space_group_symop_id
_space_group_symop_operation_xyz
1 'x, y, z'
2 '-x, y+1/2, -z'

loop_
_atom_site_label
_atom_site_type_symbol
_atom_site_fract_x
_atom_site_fract_y
_atom_site_fract_z
_atom_site_U_iso_or_equiv
_atom_site_adp_type
_atom_site_occupancy
_atom_site_symmetry_multiplicity
_atom_site_calc_flag
_atom_site_refinement_flags
O1 O -0.5805(3) -0.5372(3) -0.7562(2) 0.0475(6) Uani 1 1 d .
O2 O -0.4741(4) -0.8076(3) -0.7162(2) 0.0669(8) Uani 1 1 d .
O3 O -0.2458(3) -0.8818(3) -0.5321(2) 0.0546(7) Uani 1 1 d .
H3 H -0.3234 -0.9063 -0.5876 0.082 Uiso 1 1 calc R
O4 O -0.0218(3) -0.7590(3) -0.3518(2) 0.0507(7) Uani 1 1 d .
H4 H 0.0783 -0.7172 -0.3281 0.076 Uiso 1 1 calc R
O5 O -0.0017(3) -0.4063(3) -0.30225(19) 0.0520(7) Uani 1 1 d .
O6 O -0.3428(3) -0.2178(3) -0.72507(16) 0.0465(6) Uani 1 1 d .
C1 C -0.4712(5) -0.6493(5) -0.6877(3) 0.0450(9) Uani 1 1 d .
C2 C -0.3525(4) -0.5809(4) -0.5884(3) 0.0352(8) Uani 1 1 d .
C3 C -0.2432(4) -0.7017(5) -0.5150(3) 0.0393(8) Uani 1 1 d .
C4 C -0.1254(4) -0.6374(5) -0.4217(3) 0.0407(9) Uani 1 1 d .
C5 C -0.1194(4) -0.4517(5) -0.3983(3) 0.0412(9) Uani 1 1 d .
C6 C -0.2257(4) -0.3321(4) -0.4708(3) 0.0391(9) Uani 1 1 d .
H6 H -0.2202 -0.2093 -0.4553 0.047 Uiso 1 1 calc R
C7 C -0.3397(4) -0.3950(4) -0.5659(3) 0.0352(8) Uani 1 1 d .
C8 C -0.4468(4) -0.2706(5) -0.6500(2) 0.0379(8) Uani 1 1 d .
H8 H -0.4794 -0.1633 -0.6143 0.046 Uiso 1 1 calc R
C9 C -0.6114(5) -0.3544(4) -0.7223(3) 0.0439(9) Uani 1 1 d .
H9 H -0.7108 -0.3508 -0.6878 0.053 Uiso 1 1 calc R
C10 C -0.6468(5) -0.2368(5) -0.8222(3) 0.0536(10) Uani 1 1 d .
H10A H -0.7153 -0.1314 -0.8129 0.064 Uiso 1 1 calc R
H10B H -0.7113 -0.3027 -0.8863 0.064 Uiso 1 1 calc R
C11 C -0.4617(5) -0.1827(5) -0.8327(3) 0.0477(9) Uani 1 1 d .
H11 H -0.4613 -0.0531 -0.8478 0.057 Uiso 1 1 calc R
C12 C 0.0110(5) -0.2211(6) -0.2709(3) 0.0596(11) Uani 1 1 d .
H12A H 0.0323 -0.1493 -0.3295 0.089 Uiso 1 1 calc R
H12B H 0.1075 -0.2056 -0.2069 0.089 Uiso 1 1 calc R
H12C H -0.0982 -0.1837 -0.2553 0.089 Uiso 1 1 calc R
C13 C -0.3955(5) -0.2824(6) -0.9182(3) 0.0607(10) Uani 1 1 d .
H13A H -0.4824 -0.2695 -0.9881 0.073 Uiso 1 1 calc R
H13B H -0.3872 -0.4096 -0.8998 0.073 Uiso 1 1 calc R
C14 C -0.2166(6) -0.2189(8) -0.9305(3) 0.0770(13) Uani 1 1 d .
H14A H -0.2256 -0.0926 -0.9510 0.092 Uiso 1 1 calc R
H14B H -0.1301 -0.2289 -0.8603 0.092 Uiso 1 1 calc R
C15 C -0.1503(7) -0.3227(8) -1.0140(4) 0.1000(19) Uani 1 1 d .
H15A H -0.2272 -0.3015 -1.0853 0.150 Uiso 1 1 calc R
H15B H -0.1493 -0.4491 -0.9975 0.150 Uiso 1 1 calc R
H15C H -0.0318 -0.2841 -1.0125 0.150 Uiso 1 1 calc R

loop_
_atom_site_aniso_label
_atom_site_aniso_U_11
_atom_site_aniso_U_22
_atom_site_aniso_U_33
_atom_site_aniso_U_23
_atom_site_aniso_U_13
_atom_site_aniso_U_12
O1 0.0457(14) 0.0414(14) 0.0488(14) -0.0078(12) 0.0001(12) 0.0005(12)
O2 0.074(2) 0.0439(17) 0.0717(19) -0.0175(15) -0.0022(15) 0.0009(14)
O3 0.0557(18) 0.0367(15) 0.0664(19) 0.0017(13) 0.0061(13) -0.0004(12)
O4 0.0398(14) 0.0490(17) 0.0598(16) 0.0162(13) 0.0063(12) 0.0029(12)
O5 0.0542(16) 0.0565(17) 0.0389(14) -0.0028(12) -0.0002(12) -0.0014(14)
O6 0.0415(13) 0.0583(14) 0.0357(12) 0.0094(11) 0.0024(10) -0.0013(12)
C1 0.047(2) 0.040(2) 0.046(2) -0.0064(18) 0.0064(17) -0.0002(18)
C2 0.0332(19) 0.0343(19) 0.0387(18) -0.0014(15) 0.0103(15) -0.0001(15)
C3 0.036(2) 0.037(2) 0.0474(19) 0.0053(18) 0.0156(16) 0.0001(16)
C4 0.034(2) 0.045(2) 0.047(2) 0.0058(17) 0.0170(16) 0.0009(16)
C5 0.038(2) 0.051(2) 0.035(2) -0.0006(17) 0.0097(16) -0.0038(18)
C6 0.042(2) 0.036(2) 0.0399(19) -0.0038(15) 0.0122(16) -0.0032(16)
C7 0.0359(18) 0.0350(19) 0.0370(17) -0.0002(15) 0.0136(15) 0.0013(16)
C8 0.0390(19) 0.0366(19) 0.0390(18) -0.0021(15) 0.0113(15) 0.0006(16)
C9 0.0364(19) 0.044(2) 0.049(2) -0.0056(16) 0.0077(16) 0.0048(16)
C10 0.052(2) 0.046(2) 0.054(2) -0.0023(18) -0.0024(17) 0.0031(19)
C11 0.056(2) 0.044(2) 0.0373(17) 0.0039(16) 0.0010(16) 0.0046(18)
C12 0.058(2) 0.067(3) 0.050(2) -0.015(2) 0.0063(18) -0.005(2)
C13 0.071(3) 0.063(2) 0.045(2) -0.010(2) 0.0092(19) 0.000(2)
C14 0.071(3) 0.111(4) 0.048(2) -0.016(3) 0.014(2) -0.011(3)
C15 0.089(4) 0.149(6) 0.064(3) -0.019(3) 0.024(3) 0.006(4)

loop_
_atom_type_symbol
_atom_type_description
_atom_type_scat_dispersion_real
_atom_type_scat_dispersion_imag
_atom_type_scat_source
C C 0.0033 0.0016 'International Tables Vol C Tables 4.2.6.8 and 6.1.1.4'
H H 0.0000 0.0000 'International Tables Vol C Tables 4.2.6.8 and 6.1.1.4'
O O 0.0106 0.0060 'International Tables Vol C Tables 4.2.6.8 and 6.1.1.4'

loop_
_geom_angle_atom_site_label_1
_geom_angle_atom_site_label_2
_geom_angle_atom_site_label_3
_geom_angle
C1 O1 C9 120.8(3)
C3 O3 H3 109.5
C4 O4 H4 109.5
C5 O5 C12 118.0(3)
C8 O6 C11 109.5(2)
O1 C1 C2 120.2(3)
O2 C1 O1 116.4(3)
O2 C1 C2 123.4(3)
C3 C2 C1 119.5(3)
C7 C2 C1 121.0(3)
C7 C2 C3 119.4(3)
O3 C3 C2 122.7(3)
O3 C3 C4 117.2(3)
C4 C3 C2 120.1(3)
O4 C4 C3 118.5(3)
O4 C4 C5 121.7(3)
C3 C4 C5 119.8(3)
O5 C5 C4 114.1(3)
O5 C5 C6 125.6(3)
C6 C5 C4 120.3(3)
C5 C6 H6 120.0
C7 C6 C5 120.1(3)
C7 C6 H6 120.0
C2 C7 C8 117.7(3)
C6 C7 C2 120.3(3)
C6 C7 C8 122.0(3)
O6 C8 C7 109.4(2)
O6 C8 H8 109.6
O6 C8 C9 104.1(2)
C7 C8 H8 109.6
C7 C8 C9 114.3(3)
C9 C8 H8 109.6
O1 C9 C8 112.6(3)
O1 C9 H9 111.3
O1 C9 C10 107.5(3)
C8 C9 H9 111.3
C10 C9 C8 102.5(3)
C10 C9 H9 111.3
C9 C10 H10A 110.8
C9 C10 H10B 110.8
C9 C10 C11 104.5(3)
H10A C10 H10B 108.9
C11 C10 H10A 110.8
C11 C10 H10B 110.8
O6 C11 C10 104.9(3)
O6 C11 H11 108.9
O6 C11 C13 109.3(3)
C10 C11 H11 108.9
C13 C11 C10 115.7(3)
C13 C11 H11 108.9
O5 C12 H12A 109.5
O5 C12 H12B 109.5
O5 C12 H12C 109.5
H12A C12 H12B 109.5
H12A C12 H12C 109.5
H12B C12 H12C 109.5
C11 C13 H13A 108.7
C11 C13 H13B 108.7
C11 C13 C14 114.3(3)
H13A C13 H13B 107.6
C14 C13 H13A 108.7
C14 C13 H13B 108.7
C13 C14 H14A 108.8
C13 C14 H14B 108.8
H14A C14 H14B 107.7
C15 C14 C13 113.7(4)
C15 C14 H14A 108.8
C15 C14 H14B 108.8
C14 C15 H15A 109.5
C14 C15 H15B 109.5
C14 C15 H15C 109.5
H15A C15 H15B 109.5
H15A C15 H15C 109.5
H15B C15 H15C 109.5

loop_
_geom_bond_atom_site_label_1
_geom_bond_atom_site_label_2
_geom_bond_distance
O1 C1 1.337(4)
O1 C9 1.460(4)
O2 C1 1.227(4)
O3 H3 0.8200
O3 C3 1.353(4)
O4 H4 0.8200
O4 C4 1.371(4)
O5 C5 1.363(4)
O5 C12 1.426(5)
O6 C8 1.448(4)
O6 C11 1.460(4)
C1 C2 1.447(5)
C2 C3 1.408(4)
C2 C7 1.406(4)
C3 C4 1.381(5)
C4 C5 1.407(5)
C5 C6 1.387(5)
C6 H6 0.9300
C6 C7 1.381(4)
C7 C8 1.491(4)
C8 H8 0.9800
C8 C9 1.504(4)
C9 H9 0.9800
C9 C10 1.500(5)
C10 H10A 0.9700
C10 H10B 0.9700
C10 C11 1.532(5)
C11 H11 0.9800
C11 C13 1.505(5)
C12 H12A 0.9600
C12 H12B 0.9600
C12 H12C 0.9600
C13 H13A 0.9700
C13 H13B 0.9700
C13 C14 1.514(5)
C14 H14A 0.9700
C14 H14B 0.9700
C14 C15 1.499(6)
C15 H15A 0.9600
C15 H15B 0.9600
C15 H15C 0.9600

loop_
_geom_torsion_atom_site_label_1
_geom_torsion_atom_site_label_2
_geom_torsion_atom_site_label_3
_geom_torsion_atom_site_label_4
_geom_torsion
O1 C1 C2 C3 177.5(3)
O1 C1 C2 C7 -4.8(5)
O1 C9 C10 C11 -84.7(3)
O2 C1 C2 C3 -5.2(5)
O2 C1 C2 C7 172.5(4)
O3 C3 C4 O4 -1.2(4)
O3 C3 C4 C5 -178.7(3)
O4 C4 C5 O5 0.7(5)
O4 C4 C5 C6 179.9(3)
O5 C5 C6 C7 179.8(3)
O6 C8 C9 O1 77.4(3)
O6 C8 C9 C10 -37.8(3)
O6 C11 C13 C14 -64.9(4)
C1 O1 C9 C8 36.8(4)
C1 O1 C9 C10 149.0(3)
C1 C2 C3 O3 -1.1(5)
C1 C2 C3 C4 178.0(3)
C1 C2 C7 C6 -180.0(3)
C1 C2 C7 C8 -2.6(4)
C2 C3 C4 O4 179.6(3)
C2 C3 C4 C5 2.2(5)
C2 C7 C8 O6 -90.1(3)
C2 C7 C8 C9 26.2(4)
C3 C2 C7 C6 -2.3(4)
C3 C2 C7 C8 175.1(3)
C3 C4 C5 O5 178.0(3)
C3 C4 C5 C6 -2.7(5)
C4 C5 C6 C7 0.7(5)
C5 C6 C7 C2 1.8(5)
C5 C6 C7 C8 -175.5(3)
C6 C7 C8 O6 87.3(3)
C6 C7 C8 C9 -156.5(3)
C7 C2 C3 O3 -178.8(3)
C7 C2 C3 C4 0.3(5)
C7 C8 C9 O1 -41.9(4)
C7 C8 C9 C10 -157.1(3)
C8 O6 C11 C10 -5.8(3)
C8 O6 C11 C13 -130.5(3)
C8 C9 C10 C11 34.2(3)
C9 O1 C1 O2 169.0(3)
C9 O1 C1 C2 -13.5(5)
C9 C10 C11 O6 -18.2(3)
C9 C10 C11 C13 102.4(4)
C10 C11 C13 C14 177.0(3)
C11 O6 C8 C7 150.0(3)
C11 O6 C8 C9 27.4(3)
C11 C13 C14 C15 178.5(4)
C12 O5 C5 C4 -178.9(3)
C12 O5 C5 C6 1.9(5)
